data_7016799
loop_
_publ_author_name
'Cross, Warren B.'
'Daly, Christopher G.'
'Boutadla, Youcef'
'Singh, Kuldip'

_publ_section_title
;
 Variable coordination of amine functionalised N-heterocyclic carbene
 ligands to Ru, Rh and Ir: C-H and N-H activation and catalytic
 transfer hydrogenation.
;
_journal_issue 38
_journal_name_full 'Dalton transactions (Cambridge, England : 2003)'
_journal_page_first 9722
_journal_page_last 9730
_journal_paper_doi 10.1039/c1dt10753d
_journal_volume 40
_journal_year 2011
_chemical_formula_moiety 'C22 H29 N3 Ru I,0.5 C H Cl3,(C2 H5)2 O'
_chemical_formula_sum 'C26.5 H39.5 Cl1.5 I2 N3 O Ru'
_chemical_formula_weight 824.16
_chemical_name_common '[(p-cymene)Ru(C,NH2)I]I (5)'
_chemical_name_systematic
;
?
;
_space_group_IT_number 2
_symmetry_cell_setting triclinic
_symmetry_space_group_name_Hall '-P 1'
_symmetry_space_group_name_H-M 'P -1'
_atom_sites_solution_hydrogens geom
_atom_sites_solution_primary direct
_atom_sites_solution_secondary difmap
_audit_creation_method SHELXL-97
_cell_angle_alpha 77.716(9)
_cell_angle_beta 88.809(9)
_cell_angle_gamma 85.046(10)
_cell_formula_units_Z 4
_cell_length_a 11.772(6)
_cell_length_b 14.552(7)
_cell_length_c 16.056(8)
_cell_measurement_reflns_used 734
_cell_measurement_temperature 150(2)
_cell_measurement_theta_max 28.140
_cell_measurement_theta_min 2.674
_cell_volume 2677(2)
_computing_cell_refinement 'Bruker SMART'
_computing_data_collection 'Bruker SMART'
_computing_data_reduction 'Bruker SHELXTL'
_computing_molecular_graphics 'Bruker SHELXTL'
_computing_publication_material 'Bruker SHELXTL'
_computing_structure_refinement 'SHELXL-97 (Sheldrick, 1997)'
_computing_structure_solution 'SHELXS-97 (Sheldrick, 1990)'
_diffrn_ambient_temperature 150(2)
_diffrn_measured_fraction_theta_full 0.987
_diffrn_measured_fraction_theta_max 0.987
_diffrn_measurement_device_type 'Bruker Apex 2000 CCD area detector'
_diffrn_measurement_method 'phi and omega scans'
_diffrn_radiation_monochromator graphite
_diffrn_radiation_source 'fine-focus sealed tube'
_diffrn_radiation_type MoK\a
_diffrn_radiation_wavelength 0.71073
_diffrn_reflns_av_R_equivalents 0.1013
_diffrn_reflns_av_sigmaI/netI 0.1733
_diffrn_reflns_limit_h_max 14
_diffrn_reflns_limit_h_min -14
_diffrn_reflns_limit_k_max 17
_diffrn_reflns_limit_k_min -17
_diffrn_reflns_limit_l_max 19
_diffrn_reflns_limit_l_min -19
_diffrn_reflns_number 21113
_diffrn_reflns_theta_full 26.00
_diffrn_reflns_theta_max 26.00
_diffrn_reflns_theta_min 1.72
_exptl_absorpt_coefficient_mu 3.068
_exptl_absorpt_correction_T_max 0.831
_exptl_absorpt_correction_T_min 0.574
_exptl_absorpt_correction_type empirical
_exptl_absorpt_process_details
;
absorption correction based on 5196 reflections(SADABS);Rint 0.0696 before
correction and 0.0466 after.
;
_exptl_crystal_colour orange
_exptl_crystal_density_diffrn 2.044
_exptl_crystal_density_method 'not measured'
_exptl_crystal_description plate
_exptl_crystal_F_000 1612
_exptl_crystal_size_max 0.15
_exptl_crystal_size_mid 0.10
_exptl_crystal_size_min 0.04
_refine_diff_density_max 1.183
_refine_diff_density_min -1.139
_refine_diff_density_rms 0.206
_refine_ls_extinction_method none
_refine_ls_goodness_of_fit_ref 0.869
_refine_ls_hydrogen_treatment constr
_refine_ls_matrix_type full
_refine_ls_number_parameters 514
_refine_ls_number_reflns 10398
_refine_ls_number_restraints 0
_refine_ls_restrained_S_all 0.869
_refine_ls_R_factor_all 0.1308
_refine_ls_R_factor_gt 0.0684
_refine_ls_shift/su_max 0.000
_refine_ls_shift/su_mean 0.000
_refine_ls_structure_factor_coef Fsqd
_refine_ls_weighting_details 'calc w=1/[\s^2^(Fo^2^)+(0.0630P)^2^+0.0000P] where P=(Fo^2^+2Fc^2^)/3'
_refine_ls_weighting_scheme calc
_refine_ls_wR_factor_gt 0.1444
_refine_ls_wR_factor_ref 0.1635
_reflns_number_gt 5255
_reflns_number_total 10398
_reflns_threshold_expression >2sigma(I)
_cod_data_source_file c1dt10753d.txt
_cod_data_source_block 11012
_cod_depositor_comments
;
The following automatic conversions were performed:

'_symmetry_cell_setting' value 'Triclinic' changed to 'triclinic'
according to /home/saulius/struct/CIF-dictionaries/cif_core.dic
dictionary named 'cif_core.dic' version 2.4.1 from 2010-06-29.

Automatic conversion script
Id: cif_fix_values 1715 2011-07-08 13:25:40Z adriana 
;
_cod_original_cell_volume 2678(2)
_cod_original_sg_symbol_H-M P-1
_cod_original_formula_sum 'C26.50 H39.50 Cl1.50 I2 N3 O Ru'
_cod_database_code 7016799

loop_
_symmetry_equiv_pos_as_xyz
'x, y, z'
'-x, -y, -z'

loop_
_atom_site_label
_atom_site_type_symbol
_atom_site_fract_x
_atom_site_fract_y
_atom_site_fract_z
_atom_site_U_iso_or_equiv
_atom_site_adp_type
_atom_site_occupancy
_atom_site_symmetry_multiplicity
_atom_site_calc_flag
_atom_site_refinement_flags
I2A I 0.67812(7) 0.82855(6) 0.44252(6) 0.0448(2) Uani 1 1 d .
I2 I 0.72250(9) 0.20887(7) 1.01873(6) 0.0666(3) Uani 1 1 d .
Ru Ru 0.52186(8) 0.32301(7) 0.24579(6) 0.0304(2) Uani 1 1 d .
I1 I 0.33146(7) 0.24547(6) 0.21152(5) 0.0409(2) Uani 1 1 d .
N1 N 0.5291(8) 0.3760(6) 0.1100(5) 0.032(2) Uani 1 1 d .
H1A H 0.5733 0.3335 0.0856 0.039 Uiso 1 1 calc R
H1B H 0.4568 0.3813 0.0879 0.039 Uiso 1 1 calc R
N2 N 0.4249(8) 0.5209(6) 0.1742(6) 0.033(2) Uani 1 1 d .
N3 N 0.3287(7) 0.4679(6) 0.2841(5) 0.028(2) Uani 1 1 d .
C1 C 0.4165(10) 0.4449(7) 0.2361(7) 0.029(3) Uani 1 1 d .
C2 C 0.3360(11) 0.5908(8) 0.1817(8) 0.043(3) Uani 1 1 d .
H2 H 0.3209 0.6505 0.1444 0.052 Uiso 1 1 calc R
C3 C 0.2781(10) 0.5562(7) 0.2512(8) 0.033(3) Uani 1 1 d .
H3 H 0.2137 0.5867 0.2739 0.040 Uiso 1 1 calc R
C4 C 0.5194(10) 0.5377(8) 0.1185(7) 0.031(3) Uani 1 1 d .
C5 C 0.5737(9) 0.4630(8) 0.0892(7) 0.032(3) Uani 1 1 d .
C6 C 0.6730(10) 0.4786(9) 0.0393(7) 0.040(3) Uani 1 1 d .
H6 H 0.7126 0.4271 0.0203 0.048 Uiso 1 1 calc R
C7 C 0.7133(10) 0.5644(9) 0.0178(7) 0.040(3) Uani 1 1 d .
H7 H 0.7806 0.5720 -0.0159 0.048 Uiso 1 1 calc R
C8 C 0.6586(11) 0.6422(10) 0.0439(7) 0.048(4) Uani 1 1 d .
H8 H 0.6860 0.7030 0.0271 0.058 Uiso 1 1 calc R
C9 C 0.5592(11) 0.6278(9) 0.0973(7) 0.042(3) Uani 1 1 d .
H9 H 0.5211 0.6788 0.1179 0.051 Uiso 1 1 calc R
C10 C 0.2838(10) 0.4089(8) 0.3635(7) 0.034(3) Uani 1 1 d .
H10 H 0.3257 0.3449 0.3710 0.041 Uiso 1 1 calc R
C11 C 0.1598(10) 0.3957(10) 0.3591(8) 0.051(4) Uani 1 1 d .
H11A H 0.1160 0.4574 0.3484 0.077 Uiso 1 1 calc R
H11B H 0.1353 0.3575 0.4133 0.077 Uiso 1 1 calc R
H11C H 0.1467 0.3635 0.3129 0.077 Uiso 1 1 calc R
C12 C 0.3175(12) 0.4512(9) 0.4384(7) 0.054(4) Uani 1 1 d .
H12A H 0.3963 0.4686 0.4306 0.081 Uiso 1 1 calc R
H12B H 0.3114 0.4046 0.4918 0.081 Uiso 1 1 calc R
H12C H 0.2664 0.5076 0.4404 0.081 Uiso 1 1 calc R
C13 C 0.6684(11) 0.3671(8) 0.3094(7) 0.040(3) Uani 1 1 d .
C14 C 0.5860(9) 0.3232(9) 0.3710(8) 0.039(3) Uani 1 1 d .
H14 H 0.5422 0.3636 0.4058 0.047 Uiso 1 1 calc R
C15 C 0.5500(10) 0.2323(10) 0.3727(8) 0.049(4) Uani 1 1 d .
H15 H 0.4831 0.2106 0.4086 0.059 Uiso 1 1 calc R
C16 C 0.5970(12) 0.1788(9) 0.3161(10) 0.053(4) Uani 1 1 d .
C17 C 0.6785(10) 0.2206(8) 0.2540(8) 0.042(3) Uani 1 1 d .
H17 H 0.6988 0.1906 0.2045 0.051 Uiso 1 1 calc R
C18 C 0.7084(8) 0.3123(8) 0.2516(7) 0.032(3) Uani 1 1 d .
H18 H 0.7503 0.3441 0.2001 0.038 Uiso 1 1 calc R
C19 C 0.7102(9) 0.4606(9) 0.3089(8) 0.040(3) Uani 1 1 d .
H19 H 0.7289 0.4902 0.2486 0.048 Uiso 1 1 calc R
C20 C 0.5588(13) 0.0814(9) 0.3119(11) 0.081(5) Uani 1 1 d .
H20A H 0.5895 0.0342 0.3609 0.121 Uiso 1 1 calc R
H20B H 0.5873 0.0639 0.2590 0.121 Uiso 1 1 calc R
H20C H 0.4753 0.0839 0.3129 0.121 Uiso 1 1 calc R
C21 C 0.6259(11) 0.5270(9) 0.3417(9) 0.052(4) Uani 1 1 d .
H21A H 0.5528 0.5301 0.3128 0.078 Uiso 1 1 calc R
H21B H 0.6540 0.5899 0.3308 0.078 Uiso 1 1 calc R
H21C H 0.6156 0.5045 0.4032 0.078 Uiso 1 1 calc R
C22 C 0.8209(10) 0.4413(9) 0.3595(9) 0.052(4) Uani 1 1 d .
H22A H 0.8049 0.4118 0.4189 0.078 Uiso 1 1 calc R
H22B H 0.8549 0.5008 0.3575 0.078 Uiso 1 1 calc R
H22C H 0.8741 0.3988 0.3347 0.078 Uiso 1 1 calc R
Ru1A Ru 0.02944(9) 0.86178(7) 0.28687(6) 0.0369(3) Uani 1 1 d .
I1A I 0.05632(7) 0.69014(6) 0.39479(6) 0.0451(2) Uani 1 1 d .
N1A N -0.0426(8) 0.9030(6) 0.3964(6) 0.034(2) Uani 1 1 d .
H1A1 H -0.1182 0.8910 0.4002 0.041 Uiso 1 1 calc R
H1A2 H -0.0063 0.8671 0.4440 0.041 Uiso 1 1 calc R
N2A N 0.1690(8) 0.9783(6) 0.3753(6) 0.032(2) Uani 1 1 d .
N3A N 0.2836(8) 0.8664(6) 0.3430(6) 0.032(2) Uani 1 1 d .
C1A C 0.1735(10) 0.9026(9) 0.3379(8) 0.038(3) Uani 1 1 d .
C2A C 0.2782(10) 0.9871(8) 0.4041(8) 0.038(3) Uani 1 1 d .
H2A H 0.2993 1.0330 0.4336 0.045 Uiso 1 1 calc R
C3A C 0.3465(9) 0.9189(8) 0.3822(8) 0.036(3) Uani 1 1 d .
H3A H 0.4263 0.9084 0.3922 0.043 Uiso 1 1 calc R
C4A C 0.0711(9) 1.0393(8) 0.3852(6) 0.028(3) Uani 1 1 d .
C5A C -0.0341(9) 1.0027(8) 0.3956(7) 0.031(3) Uani 1 1 d .
C6A C -0.1297(10) 1.0614(8) 0.4065(7) 0.035(3) Uani 1 1 d .
H6A H -0.2024 1.0368 0.4137 0.042 Uiso 1 1 calc R
C7A C -0.1204(10) 1.1568(8) 0.4071(7) 0.038(3) Uani 1 1 d .
H7A H -0.1856 1.1975 0.4146 0.045 Uiso 1 1 calc R
C8A C -0.0122(11) 1.1896(8) 0.3962(7) 0.038(3) Uani 1 1 d .
H8A H -0.0038 1.2539 0.3963 0.045 Uiso 1 1 calc R
C9A C 0.0812(10) 1.1323(8) 0.3854(7) 0.032(3) Uani 1 1 d .
H9A H 0.1540 1.1566 0.3780 0.039 Uiso 1 1 calc R
C10A C 0.3317(12) 0.7841(9) 0.3114(8) 0.049(4) Uani 1 1 d .
H10A H 0.2685 0.7564 0.2871 0.059 Uiso 1 1 calc R
C11A C 0.3822(11) 0.7126(9) 0.3850(8) 0.053(4) Uani 1 1 d .
H11D H 0.4458 0.7381 0.4084 0.079 Uiso 1 1 calc R
H11E H 0.4100 0.6552 0.3656 0.079 Uiso 1 1 calc R
H11F H 0.3239 0.6974 0.4291 0.079 Uiso 1 1 calc R
C12A C 0.4166(12) 0.8153(11) 0.2409(10) 0.075(5) Uani 1 1 d .
H12D H 0.3797 0.8654 0.1968 0.112 Uiso 1 1 calc R
H12E H 0.4436 0.7615 0.2159 0.112 Uiso 1 1 calc R
H12F H 0.4815 0.8392 0.2645 0.112 Uiso 1 1 calc R
C13A C 0.020(2) 0.7936(12) 0.1767(9) 0.088(7) Uani 1 1 d .
H13A H 0.0587 0.7288 0.1820 0.106 Uiso 1 1 calc R
C14A C 0.0910(13) 0.8737(13) 0.1566(8) 0.065(5) Uani 1 1 d .
H14A H 0.1743 0.8636 0.1443 0.078 Uiso 1 1 calc R
C15A C 0.0395(13) 0.9668(11) 0.1657(8) 0.058(4) Uani 1 1 d .
C16A C -0.0743(12) 0.9667(10) 0.1957(8) 0.048(4) Uani 1 1 d .
H16A H -0.1083 1.0241 0.2149 0.058 Uiso 1 1 calc R
C17A C -0.1370(14) 0.8858(13) 0.2115(9) 0.063(4) Uani 1 1 d .
H17A H -0.2103 0.8886 0.2439 0.076 Uiso 1 1 calc R
C18A C -0.092(2) 0.8010(17) 0.2020(13) 0.097(7) Uani 1 1 d .
C19A C 0.123(3) 1.0483(16) 0.1322(16) 0.146(11) Uani 1 1 d .
H19A H 0.2029 1.0348 0.1551 0.176 Uiso 1 1 calc R
C20A C -0.155(2) 0.7164(14) 0.2210(12) 0.162(12) Uani 1 1 d .
H20D H -0.1497 0.6885 0.2821 0.243 Uiso 1 1 calc R
H20E H -0.1215 0.6705 0.1887 0.243 Uiso 1 1 calc R
H20F H -0.2347 0.7336 0.2049 0.243 Uiso 1 1 calc R
C21A C 0.114(2) 1.0854(18) 0.0316(14) 0.162(10) Uani 1 1 d .
H21D H 0.1604 1.0419 0.0030 0.243 Uiso 1 1 calc R
H21E H 0.1424 1.1483 0.0159 0.243 Uiso 1 1 calc R
H21F H 0.0345 1.0889 0.0142 0.243 Uiso 1 1 calc R
C22A C 0.046(3) 1.144(3) 0.1599(14) 0.31(3) Uani 1 1 d .
H22D H -0.0344 1.1432 0.1469 0.460 Uiso 1 1 calc R
H22E H 0.0747 1.2028 0.1275 0.460 Uiso 1 1 calc R
H22F H 0.0551 1.1412 0.2210 0.460 Uiso 1 1 calc R

loop_
_atom_site_aniso_label
_atom_site_aniso_U_11
_atom_site_aniso_U_22
_atom_site_aniso_U_33
_atom_site_aniso_U_23
_atom_site_aniso_U_13
_atom_site_aniso_U_12
I2A 0.0345(5) 0.0402(5) 0.0560(6) -0.0015(4) -0.0007(4) -0.0037(4)
I2 0.0834(8) 0.0566(6) 0.0535(6) -0.0072(5) 0.0124(5) 0.0156(6)
Ru 0.0285(5) 0.0319(5) 0.0282(5) -0.0020(4) -0.0030(4) 0.0016(4)
I1 0.0369(5) 0.0399(5) 0.0463(5) -0.0090(4) -0.0044(4) -0.0042(4)
N1 0.029(5) 0.041(6) 0.024(5) -0.003(5) -0.001(4) 0.008(5)
N2 0.034(6) 0.029(5) 0.038(6) -0.007(5) -0.002(5) -0.003(4)
N3 0.032(6) 0.027(5) 0.022(5) -0.002(4) 0.004(4) 0.000(4)
C1 0.041(7) 0.027(6) 0.017(6) -0.001(5) -0.002(5) -0.008(5)
C2 0.060(9) 0.024(7) 0.043(8) -0.006(6) -0.010(7) 0.008(6)
C3 0.036(7) 0.022(6) 0.041(8) -0.009(6) 0.004(6) 0.003(5)
C4 0.046(8) 0.030(7) 0.017(6) 0.000(5) -0.003(5) -0.015(6)
C5 0.030(7) 0.031(7) 0.033(7) -0.003(6) -0.016(5) 0.005(5)
C6 0.034(7) 0.042(8) 0.034(7) 0.011(6) 0.000(6) 0.004(6)
C7 0.024(7) 0.055(9) 0.034(7) 0.004(7) -0.005(5) -0.003(6)
C8 0.051(9) 0.063(10) 0.028(7) 0.008(7) -0.007(6) -0.031(8)
C9 0.060(9) 0.042(8) 0.024(7) -0.009(6) -0.016(6) 0.008(7)
C10 0.033(7) 0.027(6) 0.038(7) 0.001(6) 0.005(6) 0.003(5)
C11 0.037(8) 0.066(10) 0.052(9) -0.016(8) 0.003(7) -0.008(7)
C12 0.100(12) 0.045(8) 0.019(7) -0.010(6) 0.015(7) -0.014(8)
C13 0.054(9) 0.036(7) 0.030(7) -0.010(6) -0.005(6) 0.009(6)
C14 0.026(7) 0.050(8) 0.038(8) -0.008(7) -0.003(6) 0.006(6)
C15 0.025(7) 0.054(9) 0.049(9) 0.028(7) 0.006(6) 0.004(6)
C16 0.043(8) 0.029(7) 0.072(10) 0.023(7) -0.014(8) 0.009(6)
C17 0.047(8) 0.039(7) 0.040(8) -0.017(6) -0.023(6) 0.031(6)
C18 0.014(6) 0.044(7) 0.032(7) 0.008(6) -0.012(5) -0.007(5)
C19 0.025(7) 0.045(8) 0.048(8) -0.007(6) -0.014(6) -0.002(6)
C20 0.075(12) 0.037(9) 0.124(15) -0.001(9) -0.024(10) -0.005(8)
C21 0.047(8) 0.048(8) 0.070(10) -0.037(8) -0.017(7) 0.011(7)
C22 0.041(8) 0.034(7) 0.085(11) -0.015(7) -0.001(7) -0.013(6)
Ru1A 0.0398(6) 0.0382(6) 0.0344(6) -0.0105(5) 0.0001(5) -0.0059(5)
I1A 0.0469(5) 0.0337(5) 0.0537(6) -0.0091(4) 0.0064(4) 0.0000(4)
N1A 0.039(6) 0.030(5) 0.031(6) -0.002(5) 0.004(5) -0.004(5)
N2A 0.036(6) 0.024(5) 0.037(6) -0.012(5) 0.010(5) -0.006(4)
N3A 0.033(6) 0.027(5) 0.038(6) -0.010(5) 0.008(5) -0.006(4)
C1A 0.025(7) 0.044(8) 0.040(7) 0.000(6) 0.009(5) 0.002(6)
C2A 0.033(7) 0.037(7) 0.045(8) -0.008(6) -0.006(6) -0.015(6)
C3A 0.018(6) 0.035(7) 0.056(8) -0.016(6) 0.008(6) 0.009(5)
C4A 0.025(6) 0.034(7) 0.020(6) 0.000(5) 0.004(5) 0.006(5)
C5A 0.029(7) 0.036(7) 0.026(6) 0.003(5) -0.010(5) -0.013(5)
C6A 0.042(7) 0.025(6) 0.028(7) 0.009(5) -0.010(5) 0.015(5)
C7A 0.038(7) 0.040(7) 0.036(7) -0.010(6) -0.010(6) 0.005(6)
C8A 0.054(8) 0.018(6) 0.042(8) -0.005(6) -0.016(6) 0.001(6)
C9A 0.044(8) 0.026(6) 0.027(7) -0.005(5) -0.004(5) -0.005(6)
C10A 0.059(9) 0.047(8) 0.051(9) -0.029(7) -0.006(7) -0.006(7)
C11A 0.051(9) 0.054(9) 0.056(9) -0.024(8) -0.005(7) 0.009(7)
C12A 0.055(10) 0.097(13) 0.091(13) -0.057(11) 0.037(9) -0.031(9)
C13A 0.18(2) 0.055(11) 0.025(9) -0.011(8) -0.020(12) 0.000(14)
C14A 0.053(10) 0.105(14) 0.032(8) -0.018(9) 0.003(7) 0.023(10)
C15A 0.070(11) 0.067(11) 0.032(8) 0.009(7) -0.006(7) -0.031(9)
C16A 0.055(9) 0.056(9) 0.030(8) -0.009(7) -0.005(7) 0.018(7)
C17A 0.070(11) 0.083(12) 0.042(9) -0.013(9) -0.014(8) -0.029(10)
C18A 0.103(17) 0.109(19) 0.084(15) -0.014(13) -0.033(13) -0.033(15)
C19A 0.26(4) 0.100(18) 0.09(2) -0.013(14) -0.02(2) -0.05(2)
C20A 0.28(3) 0.119(18) 0.096(16) 0.022(14) -0.093(18) -0.14(2)
C21A 0.21(3) 0.17(3) 0.11(2) -0.039(18) -0.037(19) 0.01(2)
C22A 0.20(3) 0.68(9) 0.057(16) 0.00(3) -0.016(18) -0.31(5)

loop_
_atom_type_symbol
_atom_type_description
_atom_type_scat_dispersion_real
_atom_type_scat_dispersion_imag
_atom_type_scat_source
C C 0.0033 0.0016 'International Tables Vol C Tables 4.2.6.8 and 6.1.1.4'
H H 0.0000 0.0000 'International Tables Vol C Tables 4.2.6.8 and 6.1.1.4'
N N 0.0061 0.0033 'International Tables Vol C Tables 4.2.6.8 and 6.1.1.4'
Ru Ru -1.2594 0.8363 'International Tables Vol C Tables 4.2.6.8 and 6.1.1.4'
I I -0.4742 1.8119 'International Tables Vol C Tables 4.2.6.8 and 6.1.1.4'
Cl Cl 0.1484 0.1585 'International Tables Vol C Tables 4.2.6.8 and 6.1.1.4'
O O 0.0106 0.0060 'International Tables Vol C Tables 4.2.6.8 and 6.1.1.4'

loop_
_geom_angle_atom_site_label_1
_geom_angle_atom_site_label_2
_geom_angle_atom_site_label_3
_geom_angle
C1 Ru N1 80.4(4)
C1 Ru C14 95.5(4)
N1 Ru C14 148.4(4)
C1 Ru C18 125.8(4)
N1 Ru C18 90.0(4)
C14 Ru C18 66.9(4)
C1 Ru C15 118.0(5)
N1 Ru C15 161.6(5)
C14 Ru C15 38.0(5)
C18 Ru C15 79.6(4)
C1 Ru C13 97.9(4)
N1 Ru C13 110.4(4)
C14 Ru C13 38.7(4)
C18 Ru C13 36.9(4)
C15 Ru C13 69.7(5)
C1 Ru C17 162.5(5)
N1 Ru C17 96.4(4)
C14 Ru C17 78.2(4)
C18 Ru C17 36.7(4)
C15 Ru C17 66.3(5)
C13 Ru C17 66.9(4)
C1 Ru C16 153.2(5)
N1 Ru C16 125.4(5)
C14 Ru C16 66.6(5)
C18 Ru C16 67.1(4)
C15 Ru C16 36.3(5)
C13 Ru C16 80.6(5)
C17 Ru C16 37.2(4)
C1 Ru I1 84.9(3)
N1 Ru I1 84.9(3)
C14 Ru I1 126.2(3)
C18 Ru I1 147.6(3)
C15 Ru I1 95.6(4)
C13 Ru I1 164.7(3)
C17 Ru I1 112.1(3)
C16 Ru I1 90.1(4)
C5 N1 Ru 112.2(7)
C5 N1 H1A 109.2
Ru N1 H1A 109.2
C5 N1 H1B 109.2
Ru N1 H1B 109.2
H1A N1 H1B 107.9
C1 N2 C2 110.1(10)
C1 N2 C4 125.3(10)
C2 N2 C4 123.6(10)
C1 N3 C3 111.8(9)
C1 N3 C10 127.6(9)
C3 N3 C10 120.6(9)
N2 C1 N3 105.0(9)
N2 C1 Ru 123.5(8)
N3 C1 Ru 131.6(8)
C3 C2 N2 106.2(10)
C3 C2 H2 126.9
N2 C2 H2 126.9
C2 C3 N3 106.8(10)
C2 C3 H3 126.6
N3 C3 H3 126.6
C5 C4 C9 121.2(11)
C5 C4 N2 118.6(10)
C9 C4 N2 120.2(11)
C4 C5 N1 118.9(11)
C4 C5 C6 118.3(11)
N1 C5 C6 122.8(11)
C7 C6 C5 121.9(12)
C7 C6 H6 119.0
C5 C6 H6 119.0
C6 C7 C8 121.4(12)
C6 C7 H7 119.3
C8 C7 H7 119.3
C7 C8 C9 117.9(12)
C7 C8 H8 121.0
C9 C8 H8 121.0
C4 C9 C8 119.3(12)
C4 C9 H9 120.4
C8 C9 H9 120.4
N3 C10 C11 113.5(10)
N3 C10 C12 107.3(9)
C11 C10 C12 114.7(10)
N3 C10 H10 107.0
C11 C10 H10 107.0
C12 C10 H10 107.0
C10 C11 H11A 109.5
C10 C11 H11B 109.5
H11A C11 H11B 109.5
C10 C11 H11C 109.5
H11A C11 H11C 109.5
H11B C11 H11C 109.5
C10 C12 H12A 109.5
C10 C12 H12B 109.5
H12A C12 H12B 109.5
C10 C12 H12C 109.5
H12A C12 H12C 109.5
H12B C12 H12C 109.5
C18 C13 C14 114.3(11)
C18 C13 C19 122.0(12)
C14 C13 C19 123.7(11)
C18 C13 Ru 70.0(6)
C14 C13 Ru 68.2(7)
C19 C13 Ru 132.8(8)
C15 C14 C13 123.0(11)
C15 C14 Ru 72.2(7)
C13 C14 Ru 73.2(7)
C15 C14 H14 117.9
C13 C14 H14 117.9
Ru C14 H14 117.9
C16 C15 C14 120.2(12)
C16 C15 Ru 75.0(7)
C14 C15 Ru 69.8(7)
C16 C15 H15 119.6
C14 C15 H15 119.6
Ru C15 H15 119.6
C15 C16 C17 118.0(12)
C15 C16 C20 123.1(14)
C17 C16 C20 118.6(14)
C15 C16 Ru 68.7(7)
C17 C16 Ru 70.7(6)
C20 C16 Ru 127.9(9)
C18 C17 C16 120.3(11)
C18 C17 Ru 69.1(6)
C16 C17 Ru 72.1(7)
C18 C17 H17 119.1
C16 C17 H17 119.1
Ru C17 H17 119.1
C13 C18 C17 124.0(11)
C13 C18 Ru 73.1(7)
C17 C18 Ru 74.2(6)
C13 C18 H18 117.6
C17 C18 H18 117.6
Ru C18 H18 117.6
C13 C19 C21 114.0(10)
C13 C19 C22 106.4(10)
C21 C19 C22 112.5(11)
C13 C19 H19 107.9
C21 C19 H19 107.9
C22 C19 H19 107.9
C16 C20 H20A 109.5
C16 C20 H20B 109.5
H20A C20 H20B 109.5
C16 C20 H20C 109.5
H20A C20 H20C 109.5
H20B C20 H20C 109.5
C19 C21 H21A 109.5
C19 C21 H21B 109.5
H21A C21 H21B 109.5
C19 C21 H21C 109.5
H21A C21 H21C 109.5
H21B C21 H21C 109.5
C19 C22 H22A 109.5
C19 C22 H22B 109.5
H22A C22 H22B 109.5
C19 C22 H22C 109.5
H22A C22 H22C 109.5
H22B C22 H22C 109.5
C1A Ru1A N1A 79.9(4)
C1A Ru1A C14A 97.8(6)
N1A Ru1A C14A 159.3(5)
C1A Ru1A C16A 118.8(5)
N1A Ru1A C16A 95.4(4)
C14A Ru1A C16A 67.5(5)
C1A Ru1A C15A 93.8(5)
N1A Ru1A C15A 120.1(5)
C14A Ru1A C15A 39.2(5)
C16A Ru1A C15A 37.5(5)
C1A Ru1A C13A 128.0(8)
N1A Ru1A C13A 151.5(7)
C14A Ru1A C13A 39.1(6)
C16A Ru1A C13A 77.0(6)
C15A Ru1A C13A 69.4(6)
C1A Ru1A C17A 155.3(6)
N1A Ru1A C17A 95.4(5)
C14A Ru1A C17A 78.1(6)
C16A Ru1A C17A 36.9(5)
C15A Ru1A C17A 67.5(5)
C13A Ru1A C17A 62.0(7)
C1A Ru1A C18A 162.8(7)
N1A Ru1A C18A 117.2(7)
C14A Ru1A C18A 67.2(7)
C16A Ru1A C18A 64.5(7)
C15A Ru1A C18A 79.9(6)
C13A Ru1A C18A 34.8(7)
C17A Ru1A C18A 33.6(6)
C1A Ru1A I1A 90.3(3)
N1A Ru1A I1A 82.5(2)
C14A Ru1A I1A 118.2(5)
C16A Ru1A I1A 150.1(4)
C15A Ru1A I1A 157.3(4)
C13A Ru1A I1A 90.6(4)
C17A Ru1A I1A 113.4(4)
C18A Ru1A I1A 89.8(5)
C5A N1A Ru1A 113.0(7)
C5A N1A H1A1 109.0
Ru1A N1A H1A1 109.0
C5A N1A H1A2 109.0
Ru1A N1A H1A2 109.0
H1A1 N1A H1A2 107.8
C1A N2A C2A 108.7(9)
C1A N2A C4A 126.8(10)
C2A N2A C4A 124.5(10)
C1A N3A C3A 109.7(10)
C1A N3A C10A 126.8(10)
C3A N3A C10A 123.5(10)
N3A C1A N2A 106.0(10)
N3A C1A Ru1A 132.0(9)
N2A C1A Ru1A 122.1(8)
C3A C2A N2A 106.8(11)
C3A C2A H2A 126.6
N2A C2A H2A 126.6
C2A C3A N3A 108.8(10)
C2A C3A H3A 125.6
N3A C3A H3A 125.6
C9A C4A C5A 120.8(10)
C9A C4A N2A 120.4(10)
C5A C4A N2A 118.7(10)
C4A C5A C6A 119.1(11)
C4A C5A N1A 119.9(10)
C6A C5A N1A 121.0(10)
C5A C6A C7A 120.6(11)
C5A C6A H6A 119.7
C7A C6A H6A 119.7
C8A C7A C6A 117.7(11)
C8A C7A H7A 121.2
C6A C7A H7A 121.2
C9A C8A C7A 121.7(11)
C9A C8A H8A 119.1
C7A C8A H8A 119.1
C8A C9A C4A 120.1(11)
C8A C9A H9A 119.9
C4A C9A H9A 119.9
N3A C10A C11A 108.4(10)
N3A C10A C12A 109.3(11)
C11A C10A C12A 113.6(13)
N3A C10A H10A 108.5
C11A C10A H10A 108.5
C12A C10A H10A 108.5
C10A C11A H11D 109.5
C10A C11A H11E 109.5
H11D C11A H11E 109.5
C10A C11A H11F 109.5
H11D C11A H11F 109.5
H11E C11A H11F 109.5
C10A C12A H12D 109.5
C10A C12A H12E 109.5
H12D C12A H12E 109.5
C10A C12A H12F 109.5
H12D C12A H12F 109.5
H12E C12A H12F 109.5
C18A C13A C14A 123.9(18)
C18A C13A Ru1A 77.8(11)
C14A C13A Ru1A 69.1(8)
C18A C13A H13A 117.6
C14A C13A H13A 117.6
Ru1A C13A H13A 117.6
C13A C14A C15A 117.9(14)
C13A C14A Ru1A 71.8(8)
C15A C14A Ru1A 71.8(7)
C13A C14A H14A 120.9
C15A C14A H14A 120.9
Ru1A C14A H14A 120.9
C16A C15A C14A 114.2(13)
C16A C15A C19A 133.9(17)
C14A C15A C19A 111.7(16)
C16A C15A Ru1A 70.1(7)
C14A C15A Ru1A 69.1(7)
C19A C15A Ru1A 132.7(13)
C15A C16A C17A 123.8(14)
C15A C16A Ru1A 72.4(7)
C17A C16A Ru1A 75.5(8)
C15A C16A H16A 117.8
C17A C16A H16A 117.8
Ru1A C16A H16A 117.8
C18A C17A C16A 122.5(17)
C18A C17A Ru1A 75.5(11)
C16A C17A Ru1A 67.6(8)
C18A C17A H17A 117.9
C16A C17A H17A 117.9
Ru1A C17A H17A 117.9
C17A C18A C13A 118(2)
C17A C18A C20A 123(2)
C13A C18A C20A 119(2)
C17A C18A Ru1A 70.9(11)
C13A C18A Ru1A 67.4(10)
C20A C18A Ru1A 130.9(14)
C21A C19A C15A 111.5(19)
C21A C19A C22A 96.7(19)
C15A C19A C22A 101(2)
C21A C19A H19A 115.2
C15A C19A H19A 115.2
C22A C19A H19A 115.2
C18A C20A H20D 109.5
C18A C20A H20E 109.5
H20D C20A H20E 109.5
C18A C20A H20F 109.5
H20D C20A H20F 109.5
H20E C20A H20F 109.5
C19A C21A H21D 109.5
C19A C21A H21E 109.5
H21D C21A H21E 109.5
C19A C21A H21F 109.5
H21D C21A H21F 109.5
H21E C21A H21F 109.5
C19A C22A H22D 109.5
C19A C22A H22E 109.5
H22D C22A H22E 109.5
C19A C22A H22F 109.5
H22D C22A H22F 109.5
H22E C22A H22F 109.5

loop_
_geom_bond_atom_site_label_1
_geom_bond_atom_site_label_2
_geom_bond_distance
Ru C1 2.054(11)
Ru N1 2.154(8)
Ru C14 2.163(12)
Ru C18 2.190(10)
Ru C15 2.194(11)
Ru C13 2.230(13)
Ru C17 2.256(11)
Ru C16 2.275(11)
Ru I1 2.7116(16)
N1 C5 1.385(14)
N1 H1A 0.9200
N1 H1B 0.9200
N2 C1 1.328(13)
N2 C2 1.417(14)
N2 C4 1.418(14)
N3 C1 1.338(13)
N3 C3 1.370(13)
N3 C10 1.492(13)
C2 C3 1.323(15)
C2 H2 0.9500
C3 H3 0.9500
C4 C5 1.378(15)
C4 C9 1.402(15)
C5 C6 1.410(15)
C6 C7 1.348(16)
C6 H6 0.9500
C7 C8 1.392(17)
C7 H7 0.9500
C8 C9 1.439(17)
C8 H8 0.9500
C9 H9 0.9500
C10 C11 1.494(15)
C10 C12 1.536(16)
C10 H10 1.0000
C11 H11A 0.9800
C11 H11B 0.9800
C11 H11C 0.9800
C12 H12A 0.9800
C12 H12B 0.9800
C12 H12C 0.9800
C13 C18 1.398(15)
C13 C14 1.457(16)
C13 C19 1.485(16)
C14 C15 1.418(17)
C14 H14 1.0000
C15 C16 1.394(19)
C15 H15 1.0000
C16 C17 1.445(17)
C16 C20 1.540(18)
C17 C18 1.402(15)
C17 H17 1.0000
C18 H18 1.0000
C19 C21 1.492(15)
C19 C22 1.523(15)
C19 H19 1.0000
C20 H20A 0.9800
C20 H20B 0.9800
C20 H20C 0.9800
C21 H21A 0.9800
C21 H21B 0.9800
C21 H21C 0.9800
C22 H22A 0.9800
C22 H22B 0.9800
C22 H22C 0.9800
Ru1A C1A 2.082(13)
Ru1A N1A 2.114(9)
Ru1A C14A 2.175(13)
Ru1A C16A 2.183(12)
Ru1A C15A 2.212(13)
Ru1A C13A 2.213(15)
Ru1A C17A 2.286(15)
Ru1A C18A 2.342(19)
Ru1A I1A 2.7177(17)
N1A C5A 1.460(13)
N1A H1A1 0.9200
N1A H1A2 0.9200
N2A C1A 1.361(14)
N2A C2A 1.401(14)
N2A C4A 1.419(13)
N3A C1A 1.354(13)
N3A C3A 1.361(14)
N3A C10A 1.462(14)
C2A C3A 1.323(15)
C2A H2A 0.9500
C3A H3A 0.9500
C4A C9A 1.370(14)
C4A C5A 1.383(14)
C5A C6A 1.385(15)
C6A C7A 1.404(15)
C6A H6A 0.9500
C7A C8A 1.393(16)
C7A H7A 0.9500
C8A C9A 1.353(15)
C8A H8A 0.9500
C9A H9A 0.9500
C10A C11A 1.494(17)
C10A C12A 1.517(17)
C10A H10A 1.0000
C11A H11D 0.9800
C11A H11E 0.9800
C11A H11F 0.9800
C12A H12D 0.9800
C12A H12E 0.9800
C12A H12F 0.9800
C13A C18A 1.37(3)
C13A C14A 1.47(2)
C13A H13A 1.0000
C14A C15A 1.47(2)
C14A H14A 1.0000
C15A C16A 1.414(18)
C15A C19A 1.61(3)
C16A C17A 1.418(19)
C16A H16A 1.0000
C17A C18A 1.34(2)
C17A H17A 1.0000
C18A C20A 1.46(2)
C19A C21A 1.59(3)
C19A C22A 1.73(5)
C19A H19A 1.0000
C20A H20D 0.9800
C20A H20E 0.9800
C20A H20F 0.9800
C21A H21D 0.9800
C21A H21E 0.9800
C21A H21F 0.9800
C22A H22D 0.9800
C22A H22E 0.9800
C22A H22F 0.9800

loop_
_geom_hbond_atom_site_label_D
_geom_hbond_atom_site_label_H
_geom_hbond_atom_site_label_A
_geom_hbond_distance_DH
_geom_hbond_distance_HA
_geom_hbond_distance_DA
_geom_hbond_angle_DHA
_geom_hbond_site_symmetry_A
N1 H1A I2 0.92 2.78 3.697(9) 175.2 1_554
N1A H1A1 I2A 0.92 2.66 3.564(9) 167.2 1_455

loop_
_geom_torsion_atom_site_label_1
_geom_torsion_atom_site_label_2
_geom_torsion_atom_site_label_3
_geom_torsion_atom_site_label_4
_geom_torsion
C1 Ru N1 C5 61.2(7)
C14 Ru N1 C5 -23.6(12)
C18 Ru N1 C5 -65.1(8)
C15 Ru N1 C5 -120.4(14)
C13 Ru N1 C5 -33.7(8)
C17 Ru N1 C5 -101.4(8)
C16 Ru N1 C5 -126.6(8)
I1 Ru N1 C5 146.9(7)
C2 N2 C1 N3 -3.2(12)
C4 N2 C1 N3 165.8(10)
C2 N2 C1 Ru 176.1(8)
C4 N2 C1 Ru -14.9(15)
C3 N3 C1 N2 2.7(12)
C10 N3 C1 N2 -178.5(10)
C3 N3 C1 Ru -176.5(8)
C10 N3 C1 Ru 2.3(17)
N1 Ru C1 N2 -27.2(9)
C14 Ru C1 N2 121.2(9)
C18 Ru C1 N2 55.8(11)
C15 Ru C1 N2 153.4(9)
C13 Ru C1 N2 82.3(9)
C17 Ru C1 N2 53.4(19)
C16 Ru C1 N2 167.1(10)
I1 Ru C1 N2 -112.9(9)
N1 Ru C1 N3 151.9(11)
C14 Ru C1 N3 -59.7(11)
C18 Ru C1 N3 -125.1(10)
C15 Ru C1 N3 -27.5(12)
C13 Ru C1 N3 -98.6(11)
C17 Ru C1 N3 -127.5(14)
C16 Ru C1 N3 -13.8(17)
I1 Ru C1 N3 66.2(10)
C1 N2 C2 C3 2.6(13)
C4 N2 C2 C3 -166.6(10)
N2 C2 C3 N3 -0.8(13)
C1 N3 C3 C2 -1.1(13)
C10 N3 C3 C2 180.0(10)
C1 N2 C4 C5 38.9(16)
C2 N2 C4 C5 -153.6(11)
C1 N2 C4 C9 -138.3(11)
C2 N2 C4 C9 29.3(16)
C9 C4 C5 N1 -178.2(10)
N2 C4 C5 N1 4.6(15)
C9 C4 C5 C6 2.1(16)
N2 C4 C5 C6 -175.1(10)
Ru N1 C5 C4 -59.6(11)
Ru N1 C5 C6 120.1(10)
C4 C5 C6 C7 -2.1(17)
N1 C5 C6 C7 178.2(11)
C5 C6 C7 C8 0.0(18)
C6 C7 C8 C9 2.1(17)
C5 C4 C9 C8 0.0(17)
N2 C4 C9 C8 177.1(10)
C7 C8 C9 C4 -2.0(17)
C1 N3 C10 C11 -124.5(12)
C3 N3 C10 C11 54.3(14)
C1 N3 C10 C12 107.7(12)
C3 N3 C10 C12 -73.5(13)
C1 Ru C13 C18 -143.0(7)
N1 Ru C13 C18 -60.3(7)
C14 Ru C13 C18 128.2(10)
C15 Ru C13 C18 100.0(8)
C17 Ru C13 C18 27.9(7)
C16 Ru C13 C18 64.1(7)
I1 Ru C13 C18 117.2(11)
C1 Ru C13 C14 88.9(7)
N1 Ru C13 C14 171.5(6)
C18 Ru C13 C14 -128.2(10)
C15 Ru C13 C14 -28.1(7)
C17 Ru C13 C14 -100.2(8)
C16 Ru C13 C14 -64.1(7)
I1 Ru C13 C14 -10.9(16)
C1 Ru C13 C19 -27.4(12)
N1 Ru C13 C19 55.2(12)
C14 Ru C13 C19 -116.3(14)
C18 Ru C13 C19 115.6(15)
C15 Ru C13 C19 -144.4(13)
C17 Ru C13 C19 143.5(13)
C16 Ru C13 C19 179.7(13)
I1 Ru C13 C19 -127.2(12)
C18 C13 C14 C15 0.5(16)
C19 C13 C14 C15 -177.6(11)
Ru C13 C14 C15 54.7(10)
C18 C13 C14 Ru -54.2(9)
C19 C13 C14 Ru 127.7(11)
C1 Ru C14 C15 130.1(7)
N1 Ru C14 C15 -149.3(8)
C18 Ru C14 C15 -103.2(8)
C13 Ru C14 C15 -134.1(10)
C17 Ru C14 C15 -66.5(7)
C16 Ru C14 C15 -29.2(7)
I1 Ru C14 C15 42.4(8)
C1 Ru C14 C13 -95.8(7)
N1 Ru C14 C13 -15.3(11)
C18 Ru C14 C13 30.8(6)
C15 Ru C14 C13 134.1(10)
C17 Ru C14 C13 67.6(7)
C16 Ru C14 C13 104.8(8)
I1 Ru C14 C13 176.4(5)
C13 C14 C15 C16 2.7(18)
Ru C14 C15 C16 57.8(11)
C13 C14 C15 Ru -55.1(10)
C1 Ru C15 C16 169.6(7)
N1 Ru C15 C16 -8.6(18)
C14 Ru C15 C16 -130.8(11)
C18 Ru C15 C16 -65.3(8)
C13 Ru C15 C16 -102.2(8)
C17 Ru C15 C16 -29.3(8)
I1 Ru C15 C16 82.4(8)
C1 Ru C15 C14 -59.6(8)
N1 Ru C15 C14 122.2(14)
C18 Ru C15 C14 65.5(7)
C13 Ru C15 C14 28.6(7)
C17 Ru C15 C14 101.5(8)
C16 Ru C15 C14 130.8(11)
I1 Ru C15 C14 -146.9(6)
C14 C15 C16 C17 -2.9(17)
Ru C15 C16 C17 52.4(10)
C14 C15 C16 C20 -177.5(11)
Ru C15 C16 C20 -122.2(12)
C14 C15 C16 Ru -55.3(10)
C1 Ru C16 C15 -20.7(15)
N1 Ru C16 C15 176.7(7)
C14 Ru C16 C15 30.5(8)
C18 Ru C16 C15 104.1(9)
C13 Ru C16 C15 68.3(8)
C17 Ru C16 C15 132.1(12)
I1 Ru C16 C15 -99.5(8)
C1 Ru C16 C17 -152.8(9)
N1 Ru C16 C17 44.5(9)
C14 Ru C16 C17 -101.6(8)
C18 Ru C16 C17 -28.0(7)
C15 Ru C16 C17 -132.1(12)
C13 Ru C16 C17 -63.9(8)
I1 Ru C16 C17 128.4(7)
C1 Ru C16 C20 95.4(17)
N1 Ru C16 C20 -67.2(15)
C14 Ru C16 C20 146.6(15)
C18 Ru C16 C20 -139.8(15)
C15 Ru C16 C20 116.1(17)
C13 Ru C16 C20 -175.6(15)
C17 Ru C16 C20 -111.8(18)
I1 Ru C16 C20 16.6(14)
C15 C16 C17 C18 0.0(17)
C20 C16 C17 C18 174.9(11)
Ru C16 C17 C18 51.5(9)
C15 C16 C17 Ru -51.5(10)
C20 C16 C17 Ru 123.4(11)
C1 Ru C17 C18 3.3(18)
N1 Ru C17 C18 81.5(7)
C14 Ru C17 C18 -67.0(7)
C15 Ru C17 C18 -105.0(8)
C13 Ru C17 C18 -28.0(7)
C16 Ru C17 C18 -133.7(11)
I1 Ru C17 C18 168.6(6)
C1 Ru C17 C16 137.0(14)
N1 Ru C17 C16 -144.9(8)
C14 Ru C17 C16 66.7(8)
C18 Ru C17 C16 133.7(11)
C15 Ru C17 C16 28.6(8)
C13 Ru C17 C16 105.6(9)
I1 Ru C17 C16 -57.8(8)
C14 C13 C18 C17 -3.5(16)
C19 C13 C18 C17 174.6(10)
Ru C13 C18 C17 -56.8(9)
C14 C13 C18 Ru 53.2(9)
C19 C13 C18 Ru -128.7(11)
C16 C17 C18 C13 3.4(16)
Ru C17 C18 C13 56.3(10)
C16 C17 C18 Ru -52.9(9)
C1 Ru C18 C13 47.3(8)
N1 Ru C18 C13 125.5(7)
C14 Ru C18 C13 -32.3(7)
C15 Ru C18 C13 -69.8(7)
C17 Ru C18 C13 -133.9(10)
C16 Ru C18 C13 -105.6(8)
I1 Ru C18 C13 -154.0(6)
C1 Ru C18 C17 -178.8(7)
N1 Ru C18 C17 -100.6(7)
C14 Ru C18 C17 101.6(8)
C15 Ru C18 C17 64.1(8)
C13 Ru C18 C17 133.9(10)
C16 Ru C18 C17 28.3(7)
I1 Ru C18 C17 -20.1(10)
C18 C13 C19 C21 152.0(11)
C14 C13 C19 C21 -30.0(16)
Ru C13 C19 C21 60.4(16)
C18 C13 C19 C22 -83.4(14)
C14 C13 C19 C22 94.5(13)
Ru C13 C19 C22 -175.1(9)
C1A Ru1A N1A C5A 62.3(7)
C14A Ru1A N1A C5A -22.9(17)
C16A Ru1A N1A C5A -56.1(8)
C15A Ru1A N1A C5A -26.2(9)
C13A Ru1A N1A C5A -128.7(11)
C17A Ru1A N1A C5A -93.2(8)
C18A Ru1A N1A C5A -120.2(9)
I1A Ru1A N1A C5A 153.9(7)
C3A N3A C1A N2A -0.5(12)
C10A N3A C1A N2A -179.9(10)
C3A N3A C1A Ru1A 179.7(9)
C10A N3A C1A Ru1A 0.2(17)
C2A N2A C1A N3A -0.6(12)
C4A N2A C1A N3A 179.9(9)
C2A N2A C1A Ru1A 179.3(8)
C4A N2A C1A Ru1A -0.2(15)
N1A Ru1A C1A N3A 141.7(11)
C14A Ru1A C1A N3A -59.1(12)
C16A Ru1A C1A N3A -127.7(11)
C15A Ru1A C1A N3A -98.3(11)
C13A Ru1A C1A N3A -31.7(14)
C17A Ru1A C1A N3A -137.5(13)
C18A Ru1A C1A N3A -31(3)
I1A Ru1A C1A N3A 59.3(11)
N1A Ru1A C1A N2A -38.1(9)
C14A Ru1A C1A N2A 121.0(10)
C16A Ru1A C1A N2A 52.4(10)
C15A Ru1A C1A N2A 81.9(10)
C13A Ru1A C1A N2A 148.5(9)
C17A Ru1A C1A N2A 42.7(17)
C18A Ru1A C1A N2A 149(2)
I1A Ru1A C1A N2A -120.5(9)
C1A N2A C2A C3A 1.4(13)
C4A N2A C2A C3A -179.1(10)
N2A C2A C3A N3A -1.7(13)
C1A N3A C3A C2A 1.4(14)
C10A N3A C3A C2A -179.1(10)
C1A N2A C4A C9A -149.0(11)
C2A N2A C4A C9A 31.5(15)
C1A N2A C4A C5A 31.6(16)
C2A N2A C4A C5A -147.8(11)
C9A C4A C5A C6A -0.3(16)
N2A C4A C5A C6A 179.1(9)
C9A C4A C5A N1A -179.1(9)
N2A C4A C5A N1A 0.2(15)
Ru1A N1A C5A C4A -55.0(11)
Ru1A N1A C5A C6A 126.2(9)
C4A C5A C6A C7A 0.1(16)
N1A C5A C6A C7A 178.9(10)
C5A C6A C7A C8A 0.0(16)
C6A C7A C8A C9A 0.0(17)
C7A C8A C9A C4A -0.2(17)
C5A C4A C9A C8A 0.3(17)
N2A C4A C9A C8A -179.0(10)
C1A N3A C10A C11A -120.2(13)
C3A N3A C10A C11A 60.5(15)
C1A N3A C10A C12A 115.6(13)
C3A N3A C10A C12A -63.8(15)
C1A Ru1A C13A C18A 179.6(11)
N1A Ru1A C13A C18A 13.4(19)
C14A Ru1A C13A C18A -134.0(17)
C16A Ru1A C13A C18A -63.7(12)
C15A Ru1A C13A C18A -102.2(13)
C17A Ru1A C13A C18A -27.5(12)
I1A Ru1A C13A C18A 88.8(12)
C1A Ru1A C13A C14A -46.4(12)
N1A Ru1A C13A C14A 147.3(10)
C16A Ru1A C13A C14A 70.2(9)
C15A Ru1A C13A C14A 31.8(9)
C17A Ru1A C13A C14A 106.5(10)
C18A Ru1A C13A C14A 134.0(17)
I1A Ru1A C13A C14A -137.2(9)
C18A C13A C14A C15A 1(2)
Ru1A C13A C14A C15A -56.9(11)
C18A C13A C14A Ru1A 58.0(16)
C1A Ru1A C14A C13A 144.9(11)
N1A Ru1A C14A C13A -133.3(16)
C16A Ru1A C14A C13A -97.1(11)
C15A Ru1A C14A C13A -128.8(14)
C17A Ru1A C14A C13A -59.9(10)
C18A Ru1A C14A C13A -26.4(11)
I1A Ru1A C14A C13A 50.4(11)
C1A Ru1A C14A C15A -86.4(9)
N1A Ru1A C14A C15A -4.5(19)
C16A Ru1A C14A C15A 31.7(8)
C13A Ru1A C14A C15A 128.8(14)
C17A Ru1A C14A C15A 68.8(9)
C18A Ru1A C14A C15A 102.3(10)
I1A Ru1A C14A C15A 179.1(7)
C13A C14A C15A C16A 1.7(18)
Ru1A C14A C15A C16A -55.2(10)
C13A C14A C15A C19A -174.0(15)
Ru1A C14A C15A C19A 129.0(13)
C13A C14A C15A Ru1A 56.9(11)
C1A Ru1A C15A C16A -135.1(9)
N1A Ru1A C15A C16A -54.7(9)
C14A Ru1A C15A C16A 127.2(12)
C13A Ru1A C15A C16A 95.5(11)
C17A Ru1A C15A C16A 28.3(8)
C18A Ru1A C15A C16A 61.0(10)
I1A Ru1A C15A C16A 125.2(11)
C1A Ru1A C15A C14A 97.7(9)
N1A Ru1A C15A C14A 178.2(8)
C16A Ru1A C15A C14A -127.2(12)
C13A Ru1A C15A C14A -31.7(10)
C17A Ru1A C15A C14A -98.9(10)
C18A Ru1A C15A C14A -66.2(10)
I1A Ru1A C15A C14A -2.0(16)
C1A Ru1A C15A C19A -3.0(19)
N1A Ru1A C15A C19A 77(2)
C14A Ru1A C15A C19A -101(2)
C16A Ru1A C15A C19A 132(2)
C13A Ru1A C15A C19A -132(2)
C17A Ru1A C15A C19A 160(2)
C18A Ru1A C15A C19A -167(2)
I1A Ru1A C15A C19A -102.7(19)
C14A C15A C16A C17A -3.4(19)
C19A C15A C16A C17A 171.1(17)
Ru1A C15A C16A C17A -58.1(12)
C14A C15A C16A Ru1A 54.6(10)
C19A C15A C16A Ru1A -130.8(19)
C1A Ru1A C16A C15A 53.5(10)
N1A Ru1A C16A C15A 134.9(8)
C14A Ru1A C16A C15A -33.0(9)
C13A Ru1A C16A C15A -73.0(10)
C17A Ru1A C16A C15A -133.2(13)
C18A Ru1A C16A C15A -107.5(11)
I1A Ru1A C16A C15A -140.8(8)
C1A Ru1A C16A C17A -173.2(9)
N1A Ru1A C16A C17A -91.9(9)
C14A Ru1A C16A C17A 100.2(10)
C15A Ru1A C16A C17A 133.2(13)
C13A Ru1A C16A C17A 60.3(10)
C18A Ru1A C16A C17A 25.7(10)
I1A Ru1A C16A C17A -7.6(13)
C15A C16A C17A C18A 2(2)
Ru1A C16A C17A C18A -54.3(15)
C15A C16A C17A Ru1A 56.7(12)
C1A Ru1A C17A C18A 149.3(14)
N1A Ru1A C17A C18A -133.3(12)
C14A Ru1A C17A C18A 66.6(12)
C16A Ru1A C17A C18A 135.0(16)
C15A Ru1A C17A C18A 106.3(13)
C13A Ru1A C17A C18A 28.4(12)
I1A Ru1A C17A C18A -49.1(13)
C1A Ru1A C17A C16A 14.3(18)
N1A Ru1A C17A C16A 91.7(9)
C14A Ru1A C17A C16A -68.4(9)
C15A Ru1A C17A C16A -28.7(8)
C13A Ru1A C17A C16A -106.6(10)
C18A Ru1A C17A C16A -135.0(16)
I1A Ru1A C17A C16A 175.9(7)
C16A C17A C18A C13A 1(3)
Ru1A C17A C18A C13A -50.2(16)
C16A C17A C18A C20A 177.8(15)
Ru1A C17A C18A C20A 127.0(19)
C16A C17A C18A Ru1A 50.8(13)
C14A C13A C18A C17A -2(3)
Ru1A C13A C18A C17A 51.8(16)
C14A C13A C18A C20A -179.6(15)
Ru1A C13A C18A C20A -125.5(17)
C14A C13A C18A Ru1A -54.1(14)
C1A Ru1A C18A C17A -134(2)
N1A Ru1A C18A C17A 54.5(13)
C14A Ru1A C18A C17A -103.1(12)
C16A Ru1A C18A C17A -28.1(10)
C15A Ru1A C18A C17A -64.3(12)
C13A Ru1A C18A C17A -132.6(19)
I1A Ru1A C18A C17A 136.0(12)
C1A Ru1A C18A C13A -1(3)
N1A Ru1A C18A C13A -172.9(10)
C14A Ru1A C18A C13A 29.5(11)
C16A Ru1A C18A C13A 104.5(13)
C15A Ru1A C18A C13A 68.3(12)
C17A Ru1A C18A C13A 132.6(19)
I1A Ru1A C18A C13A -91.4(12)
C1A Ru1A C18A C20A 109(3)
N1A Ru1A C18A C20A -63(3)
C14A Ru1A C18A C20A 140(3)
C16A Ru1A C18A C20A -145(3)
C15A Ru1A C18A C20A 178(3)
C13A Ru1A C18A C20A 110(3)
C17A Ru1A C18A C20A -117(3)
I1A Ru1A C18A C20A 19(2)
C16A C15A C19A C21A -91(2)
C14A C15A C19A C21A 84(2)
Ru1A C15A C19A C21A 164.7(15)
C16A C15A C19A C22A 11(3)
C14A C15A C19A C22A -174.7(14)
Ru1A C15A C19A C22A -94(2)
